data_2021474
loop_
_publ_author_name
'Ja\'cimovi\'c, \<Zeljko K.'
'Novakovi\'c, Sladjana B.'
'Bogdanovi\'c, Goran A.'
'Giester, Gerald'
'Kosovi\'c, Milica'
'Libowitzky, Eugen'

_publ_section_title
;
 First crystal structures of metal complexes with a
 4-nitropyrazole-3-carboxylic acid ligand and the third crystal form of
 the ligand
;
_journal_coeditor_code YO3057
_journal_issue 3
_journal_name_full 'Acta Crystallographica Section C'
_journal_page_first
;
;
_journal_paper_doi 10.1107/S2053229619001244
_journal_volume 75
_journal_year 2019
_chemical_formula_iupac 'N H4 +, C4 H2 N3 O4 -'
_chemical_formula_moiety 'H4 N +, C4 H2 N3 O4 -'
_chemical_formula_sum 'C4 H6 N4 O4'
_chemical_formula_weight 174.13
_chemical_name_systematic
;
Ammonium 4-nitro-1<i>H</i>-imidazole-3-carboxylate
;
_space_group_crystal_system orthorhombic
_space_group_IT_number 19
_space_group_name_Hall 'P 2ac 2ab'
_space_group_name_H-M_alt 'P 21 21 21'
_symmetry_space_group_name_Hall 'P 2ac 2ab'
_symmetry_space_group_name_H-M 'P 21 21 21'
_atom_sites_solution_hydrogens difmap
_audit_creation_method SHELXL-2014/6
_cell_angle_alpha 90
_cell_angle_beta 90
_cell_angle_gamma 90
_cell_formula_units_Z 4
_cell_length_a 6.6562(3)
_cell_length_b 8.3692(4)
_cell_length_c 12.5687(7)
_cell_measurement_reflns_used 9913
_cell_measurement_temperature 200(2)
_cell_measurement_theta_max 66.233
_cell_measurement_theta_min 5.848
_cell_volume 700.17(6)
_computing_cell_refinement
;
APEX2 (Bruker, 2008)
;
_computing_data_collection
;
SAINT (Bruker, 2008)
;
_computing_data_reduction
;
SAINT (Bruker, 2008)
;
_computing_molecular_graphics
;
ORTEP-3 (Farrugia, 2012) and Mercury (Macrae <i>et al.</i>,
2008)
;
_computing_publication_material
;
PLATON (Spek, 2009)
;
_computing_structure_refinement
;
SHELXL2014 (Sheldrick, 2015b)
;
_computing_structure_solution
;
SHELXT2014 (Sheldrick, 2015a)
;
_diffrn_ambient_temperature 200(2)
_diffrn_measured_fraction_theta_full 0.999
_diffrn_measured_fraction_theta_max 0.992
_diffrn_measurement_device_type 'Bruker ApexII CCD'
_diffrn_measurement_method 'phi and omega scans'
_diffrn_radiation_type MoK\a
_diffrn_radiation_wavelength 0.71073
_diffrn_reflns_av_R_equivalents 0.0277
_diffrn_reflns_av_unetI/netI 0.0152
_diffrn_reflns_limit_h_max 10
_diffrn_reflns_limit_h_min -10
_diffrn_reflns_limit_k_max 12
_diffrn_reflns_limit_k_min -12
_diffrn_reflns_limit_l_max 19
_diffrn_reflns_limit_l_min -19
_diffrn_reflns_number 24957
_diffrn_reflns_theta_full 25.242
_diffrn_reflns_theta_max 33.199
_diffrn_reflns_theta_min 2.924
_diffrn_source 'Incoatec ImS'
_exptl_absorpt_coefficient_mu 0.147
_exptl_absorpt_correction_type multi-scan
_exptl_absorpt_process_details
;
(SADABS; Bruker, 2008)
;
_exptl_crystal_colour colorless
_exptl_crystal_density_diffrn 1.652
_exptl_crystal_description prism
_exptl_crystal_F_000 360
_exptl_crystal_size_max 0.3
_exptl_crystal_size_mid 0.175
_exptl_crystal_size_min 0.15
_refine_diff_density_max 0.364
_refine_diff_density_min -0.245
_refine_ls_abs_structure_details
;
Flack <i>x</i> determined using 1031 quotients [(I+)-(I-)]/[(I+)+(I-)]
(Parsons <i>et al.</i>,  2013)
;
_refine_ls_abs_structure_Flack -0.1(2)
_refine_ls_extinction_method none
_refine_ls_goodness_of_fit_ref 1.110
_refine_ls_hydrogen_treatment refall
_refine_ls_matrix_type full
_refine_ls_number_parameters 133
_refine_ls_number_reflns 2667
_refine_ls_number_restraints 0
_refine_ls_restrained_S_all 1.110
_refine_ls_R_factor_all 0.0352
_refine_ls_R_factor_gt 0.0330
_refine_ls_shift/su_max 0.000
_refine_ls_shift/su_mean 0.000
_refine_ls_structure_factor_coef Fsqd
_refine_ls_weighting_details 'w=1/[\s^2^(Fo^2^)+(0.0476P)^2^+0.0759P] where P=(Fo^2^+2Fc^2^)/3'
_refine_ls_weighting_scheme calc
_refine_ls_wR_factor_gt 0.0839
_refine_ls_wR_factor_ref 0.0851
_reflns_number_gt 2534
_reflns_number_total 2667
_reflns_threshold_expression 'I > 2\s(I)'
_cod_data_source_file yo3057sup1.cif
_cod_data_source_block I
_cod_database_code 2021474
_shelx_space_group_comment
;
The symmetry employed for this shelxl refinement is uniquely defined
by the following loop, which should always be used as a source of
symmetry information in preference to the above space-group names.
They are only intended as comments.
;
_shelxl_version_number 2014/6

loop_
_space_group_symop_operation_xyz
'x, y, z'
'-x+1/2, -y, z+1/2'
'-x, y+1/2, -z+1/2'
'x+1/2, -y+1/2, -z'

loop_
_atom_site_type_symbol
_atom_site_label
_atom_site_fract_x
_atom_site_fract_y
_atom_site_fract_z
_atom_site_U_iso_or_equiv
_atom_site_adp_type
_atom_site_calc_flag
_atom_site_occupancy
O O1 0.21035(16) 0.42064(13) 0.56805(9) 0.0275(2) Uani d 1
O O2 0.10726(14) 0.56168(12) 0.70720(7) 0.02180(19) Uani d 1
O O3 0.13435(19) 0.87520(15) 0.60192(10) 0.0354(3) Uani d 1
O O4 0.3726(2) 1.05110(13) 0.60574(11) 0.0417(3) Uani d 1
N N1 0.73828(18) 0.66614(15) 0.64740(10) 0.0238(2) Uani d 1
N N2 0.59780(16) 0.54844(13) 0.64592(9) 0.0206(2) Uani d 1
N N3 0.3119(2) 0.91298(14) 0.61119(9) 0.0255(2) Uani d 1
C C1 0.42304(17) 0.62251(14) 0.63434(9) 0.0166(2) Uani d 1
C C2 0.45564(19) 0.78917(14) 0.62828(10) 0.0196(2) Uani d 1
C C3 0.6606(2) 0.81120(16) 0.63634(11) 0.0243(2) Uani d 1
C C4 0.23150(17) 0.52781(13) 0.63563(9) 0.0165(2) Uani d 1
N N4 0.34946(19) 0.24629(13) 0.39153(9) 0.0218(2) Uani d 1
H H41 0.255(3) 0.171(3) 0.3816(17) 0.034(5) Uiso d 1
H H42 0.473(4) 0.200(3) 0.405(2) 0.040(6) Uiso d 1
H H43 0.369(3) 0.308(3) 0.3307(17) 0.030(5) Uiso d 1
H H44 0.317(4) 0.305(3) 0.4446(18) 0.039(6) Uiso d 1
H H1 0.858(4) 0.640(3) 0.662(2) 0.048(7) Uiso d 1
H H3 0.731(3) 0.903(3) 0.6350(18) 0.033(5) Uiso d 1

loop_
_atom_site_aniso_label
_atom_site_aniso_U_11
_atom_site_aniso_U_22
_atom_site_aniso_U_33
_atom_site_aniso_U_12
_atom_site_aniso_U_13
_atom_site_aniso_U_23
O1 0.0263(5) 0.0275(5) 0.0287(5) -0.0087(4) 0.0062(4) -0.0119(4)
O2 0.0168(4) 0.0285(4) 0.0201(4) 0.0015(4) 0.0022(3) -0.0037(3)
O3 0.0298(6) 0.0369(6) 0.0395(6) 0.0120(5) -0.0020(5) 0.0040(5)
O4 0.0628(9) 0.0184(4) 0.0440(7) 0.0031(5) 0.0073(6) 0.0059(4)
N1 0.0156(5) 0.0278(5) 0.0280(5) -0.0032(4) -0.0017(4) -0.0024(4)
N2 0.0155(4) 0.0210(4) 0.0253(5) 0.0004(4) -0.0007(4) -0.0016(4)
N3 0.0366(6) 0.0200(5) 0.0198(5) 0.0068(4) 0.0034(4) 0.0016(4)
C1 0.0155(5) 0.0168(4) 0.0175(4) 0.0003(4) 0.0006(4) -0.0020(4)
C2 0.0220(5) 0.0169(5) 0.0200(5) 0.0001(4) 0.0002(4) -0.0004(4)
C3 0.0242(6) 0.0232(5) 0.0256(6) -0.0070(5) 0.0000(5) -0.0023(5)
C4 0.0150(5) 0.0176(5) 0.0170(4) 0.0000(4) -0.0006(4) 0.0005(4)
N4 0.0257(5) 0.0191(4) 0.0206(5) 0.0037(4) 0.0020(4) -0.0001(4)

loop_
_atom_type_symbol
_atom_type_description
_atom_type_scat_dispersion_real
_atom_type_scat_dispersion_imag
_atom_type_scat_source
C C 0.0033 0.0016 'International Tables Vol C Tables 4.2.6.8 and 6.1.1.4'
H H 0.0000 0.0000 'International Tables Vol C Tables 4.2.6.8 and 6.1.1.4'
N N 0.0061 0.0033 'International Tables Vol C Tables 4.2.6.8 and 6.1.1.4'
O O 0.0106 0.0060 'International Tables Vol C Tables 4.2.6.8 and 6.1.1.4'

loop_
_geom_angle_atom_site_label_1
_geom_angle_atom_site_label_2
_geom_angle_atom_site_label_3
_geom_angle
_geom_angle_publ_flag
C3 N1 N2 113.19(11) ?
C3 N1 H1 128.8(19) ?
N2 N1 H1 117.5(19) ?
C1 N2 N1 105.45(11) ?
O4 N3 O3 123.64(14) ?
O4 N3 C2 118.17(14) yes
O3 N3 C2 118.19(12) yes
N2 C1 C2 109.42(10) ?
N2 C1 C4 119.80(10) ?
C2 C1 C4 130.68(10) ?
C3 C2 C1 106.23(11) ?
C3 C2 N3 125.24(12) ?
C1 C2 N3 128.44(12) ?
N1 C3 C2 105.71(11) ?
N1 C3 H3 125.6(14) ?
C2 C3 H3 128.7(14) ?
O1 C4 O2 125.33(11) ?
O1 C4 C1 118.01(11) yes
O2 C4 C1 116.64(10) yes
H41 N4 H42 110(2) ?
H41 N4 H43 112.1(18) ?
H42 N4 H43 105(2) ?
H41 N4 H44 110(2) ?
H42 N4 H44 109(2) ?
H43 N4 H44 111(2) ?

loop_
_geom_bond_atom_site_label_1
_geom_bond_atom_site_label_2
_geom_bond_distance
_geom_bond_publ_flag
O1 C4 1.2432(15) yes
O2 C4 1.2544(15) yes
O3 N3 1.2287(19) ?
O4 N3 1.2264(16) ?
N1 C3 1.3269(19) yes
N1 N2 1.3583(16) yes
N1 H1 0.85(3) ?
N2 C1 1.3261(16) yes
N3 C2 1.4267(17) yes
C1 C2 1.4137(17) ?
C1 C4 1.5013(16) ?
C2 C3 1.3802(19) ?
C3 H3 0.90(2) ?
N4 H41 0.90(2) ?
N4 H42 0.92(3) ?
N4 H43 0.93(2) ?
N4 H44 0.86(2) ?

loop_
_geom_hbond_atom_site_label_D
_geom_hbond_atom_site_label_H
_geom_hbond_atom_site_label_A
_geom_hbond_site_symmetry_A
_geom_hbond_distance_DH
_geom_hbond_distance_HA
_geom_hbond_distance_DA
_geom_hbond_angle_DHA
N4 H41 N2 4_456 0.90(2) 2.14(2) 3.0186(16) 165(2)
N4 H42 O1 4_556 0.92(3) 1.91(3) 2.8249(16) 173(2)
N4 H43 O2 2_564 0.93(2) 1.90(2) 2.8343(14) 176(2)
N4 H44 O1 . 0.86(2) 1.96(2) 2.8123(15) 172(2)
N1 H1 O2 1_655 0.85(3) 1.87(3) 2.7132(16) 172(3)

_cod_database_fobs_code 2021474
